data_7010335
loop_
_publ_author_name
'Connelly, Neil G.'
'Emslie, David J. H.'
'Geiger, William E.'
'Hayward, Owen D.'
'Linehan, Emma B.'
'Orpen, A. Guy'
'Quayle, Michael J.'
'Rieger, Philip H.'

_publ_section_title
;
 Redox-induced \k2--\k3 isomerisation in
 hydrotris(pyrazolyl)boratorhodium complexes: synthesis, structure and
 ESR spectroscopy of stabilised rhodium(II) species
;
_journal_issue 5
_journal_name_full 'Journal of the Chemical Society, Dalton Transactions'
_journal_page_first 670
_journal_paper_doi 10.1039/b008131k
_journal_year 2001
_chemical_formula_sum 'C38 H46 B2 F4 N6 O2 P Rh'
_chemical_formula_weight 850.31
_chemical_name_systematic
; 
 ? 
;
_space_group_IT_number 2
_symmetry_cell_setting triclinic
_symmetry_space_group_name_Hall '-P 1'
_symmetry_space_group_name_H-M 'P -1'
_atom_sites_solution_hydrogens geom
_atom_sites_solution_primary direct
_atom_sites_solution_secondary difmap
_audit_creation_method SHELXL-97
_cell_angle_alpha 75.132(9)
_cell_angle_beta 87.82(2)
_cell_angle_gamma 86.555(17)
_cell_formula_units_Z 2
_cell_length_a 9.6364(12)
_cell_length_b 10.507(2)
_cell_length_c 20.417(4)
_cell_measurement_reflns_used 152
_cell_measurement_temperature 173(2)
_cell_volume 1993.8(6)
_computing_cell_refinement 'SAINT (Siemens, 1995b)'
_computing_data_collection 'SMART (Siemens, 1995b)'
_computing_data_reduction 'SAINT (Siemens, 1995b)'
_computing_molecular_graphics 'SHELXL-97 (Sheldrick, 1997)'
_computing_publication_material 'SHELXL-97 (Sheldrick, 1997)'
_computing_structure_refinement 'SHELXL-97 (Sheldrick, 1997)'
_computing_structure_solution 'SHELXS-97 (Sheldrick, 1990)'
_diffrn_ambient_temperature 173(2)
_diffrn_measured_fraction_theta_full 0.978
_diffrn_measured_fraction_theta_max 0.978
_diffrn_measurement_device_type 'Siemens SMART CCD diffractometer'
_diffrn_measurement_method '\w rotation with narrow frames'
_diffrn_radiation_monochromator graphite
_diffrn_radiation_source 'fine-focus sealed tube'
_diffrn_radiation_type MoK\a
_diffrn_radiation_wavelength 0.71073
_diffrn_reflns_av_R_equivalents 0.0575
_diffrn_reflns_av_sigmaI/netI 0.0979
_diffrn_reflns_limit_h_max 12
_diffrn_reflns_limit_h_min -12
_diffrn_reflns_limit_k_max 13
_diffrn_reflns_limit_k_min -13
_diffrn_reflns_limit_l_max 26
_diffrn_reflns_limit_l_min -26
_diffrn_reflns_number 20537
_diffrn_reflns_theta_full 27.60
_diffrn_reflns_theta_max 27.60
_diffrn_reflns_theta_min 2.01
_exptl_absorpt_coefficient_mu 0.528
_exptl_absorpt_correction_type empirical
_exptl_absorpt_process_details 'SADABS, Sheldrick 1996'
_exptl_crystal_colour Yellow
_exptl_crystal_density_diffrn 1.416
_exptl_crystal_density_method 'not measured'
_exptl_crystal_description Block
_exptl_crystal_F_000 876
_exptl_crystal_size_max 0.3
_exptl_crystal_size_mid 0.2
_exptl_crystal_size_min 0.2
_refine_diff_density_max 1.561
_refine_diff_density_min -1.508
_refine_diff_density_rms 0.101
_refine_ls_extinction_coef 0.0009(4)
_refine_ls_extinction_expression Fc^*^=kFc[1+0.001xFc^2^\l^3^/sin(2\q)]^-1/4^
_refine_ls_extinction_method SHELXL
_refine_ls_goodness_of_fit_ref 0.947
_refine_ls_hydrogen_treatment mixed
_refine_ls_matrix_type full
_refine_ls_number_parameters 500
_refine_ls_number_reflns 9047
_refine_ls_number_restraints 0
_refine_ls_restrained_S_all 0.947
_refine_ls_R_factor_all 0.0841
_refine_ls_R_factor_gt 0.0497
_refine_ls_shift/su_max 0.003
_refine_ls_shift/su_mean 0.000
_refine_ls_structure_factor_coef Fsqd
_refine_ls_weighting_details 'calc w=1/[\s^2^(Fo^2^)+(0.0528P)^2^+0.0000P] where P=(Fo^2^+2Fc^2^)/3'
_refine_ls_weighting_scheme calc
_refine_ls_wR_factor_gt 0.1077
_refine_ls_wR_factor_ref 0.1188
_reflns_number_gt 6140
_reflns_number_total 9047
_reflns_threshold_expression >2sigma(I)
_cod_data_source_file b008131k.txt
_cod_data_source_block 12
_cod_depositor_comments
;
The following automatic conversions were performed:
'_symmetry_cell_setting' value 'Triclinic' changed to 'triclinic'
according to '/home/saulius/struct/CIF-dictionaries/cif_core.dic'
dictionary named 'cif_core.dic' version 2.4.1 from
2010-06-29.

'_exptl_absorpt_correction_type' value 'Empirical' changed to
'empirical' according to
'/home/saulius/struct/CIF-dictionaries/cif_core.dic' dictionary named
'cif_core.dic' version 2.4.1 from 2010-06-29.

Automatic conversion script
Id: cif_fix_enum 1527 2010-12-29 10:47:43Z saulius 
;
_cod_original_sg_symbol_H-M P-1
_cod_database_code 7010335

loop_
_symmetry_equiv_pos_as_xyz
'x, y, z'
'-x, -y, -z'

loop_
_atom_site_label
_atom_site_type_symbol
_atom_site_fract_x
_atom_site_fract_y
_atom_site_fract_z
_atom_site_U_iso_or_equiv
_atom_site_adp_type
_atom_site_occupancy
_atom_site_symmetry_multiplicity
_atom_site_calc_flag
_atom_site_refinement_flags
_atom_site_disorder_assembly
_atom_site_disorder_group
Rh1 Rh 2.07783(3) 1.26110(3) 0.285458(14) 0.02227(10) Uani 1 1 d . . .
P1 P 2.02674(10) 1.37363(9) 0.17808(4) 0.0215(2) Uani 1 1 d . . .
O1 O 2.3692(3) 1.2495(3) 0.23400(16) 0.0514(9) Uani 1 1 d . . .
B1 B 1.9843(5) 1.3281(4) 0.4278(2) 0.0249(9) Uani 1 1 d . . .
H1 H 1.947(4) 1.346(4) 0.476(2) 0.050 Uiso 1 1 d . . .
N2 N 1.9792(3) 1.5573(3) 0.34766(15) 0.0252(7) Uani 1 1 d . . .
H99 H 1.904(5) 1.549(5) 0.337(2) 0.050 Uiso 1 1 d . . .
N1 N 2.0576(3) 1.4545(3) 0.38522(14) 0.0241(7) Uani 1 1 d . . .
N3 N 2.0863(3) 1.2084(3) 0.43752(14) 0.0256(7) Uani 1 1 d . . .
N4 N 2.1386(3) 1.1627(3) 0.38354(14) 0.0240(7) Uani 1 1 d . . .
N5 N 1.8577(3) 1.3082(3) 0.38816(14) 0.0214(7) Uani 1 1 d . . .
N6 N 1.8773(3) 1.2597(3) 0.33044(13) 0.0207(7) Uani 1 1 d . . .
C1 C 1.8464(4) 1.4207(3) 0.15383(17) 0.0223(8) Uani 1 1 d . . .
C2 C 1.7623(4) 1.4831(4) 0.19497(19) 0.0295(9) Uani 1 1 d . . .
H2 H 1.7995 1.5006 0.2340 0.035 Uiso 1 1 calc R . .
C3 C 1.6259(4) 1.5192(4) 0.1787(2) 0.0364(10) Uani 1 1 d . . .
H3 H 1.5697 1.5617 0.2069 0.044 Uiso 1 1 calc R . .
C4 C 1.5693(4) 1.4951(4) 0.1226(2) 0.0370(10) Uani 1 1 d . . .
H4 H 1.4743 1.5191 0.1127 0.044 Uiso 1 1 calc R . .
C5 C 1.6514(4) 1.4358(4) 0.0808(2) 0.0346(10) Uani 1 1 d . . .
H5 H 1.6136 1.4211 0.0412 0.041 Uiso 1 1 calc R . .
C6 C 1.7890(4) 1.3977(4) 0.09647(18) 0.0281(9) Uani 1 1 d . . .
H6 H 1.8445 1.3555 0.0679 0.034 Uiso 1 1 calc R . .
C7 C 2.0909(4) 1.2807(4) 0.11734(17) 0.0246(8) Uani 1 1 d . . .
C8 C 2.0428(5) 1.1562(4) 0.1255(2) 0.0433(11) Uani 1 1 d . . .
H8 H 1.9786 1.1232 0.1614 0.052 Uiso 1 1 calc R . .
C9 C 2.0868(5) 1.0787(5) 0.0823(2) 0.0473(12) Uani 1 1 d . . .
H9 H 2.0519 0.9936 0.0886 0.057 Uiso 1 1 calc R . .
C10 C 2.1795(5) 1.1240(5) 0.0310(2) 0.0473(13) Uani 1 1 d . . .
H10 H 2.2101 1.0708 0.0015 0.057 Uiso 1 1 calc R . .
C11 C 2.2280(5) 1.2465(5) 0.0223(2) 0.0472(13) Uani 1 1 d . . .
H11 H 2.2927 1.2784 -0.0136 0.057 Uiso 1 1 calc R . .
C12 C 2.1844(5) 1.3256(4) 0.0650(2) 0.0382(10) Uani 1 1 d . . .
H12 H 2.2192 1.4109 0.0581 0.046 Uiso 1 1 calc R . .
C13 C 2.1096(4) 1.5306(4) 0.14978(17) 0.0240(8) Uani 1 1 d . . .
C14 C 2.2058(4) 1.5669(4) 0.18985(18) 0.0270(9) Uani 1 1 d . . .
H14 H 2.2257 1.5110 0.2334 0.032 Uiso 1 1 calc R . .
C15 C 2.2728(4) 1.6832(4) 0.1672(2) 0.0326(9) Uani 1 1 d . . .
H15 H 2.3367 1.7080 0.1954 0.039 Uiso 1 1 calc R . .
C16 C 2.2464(4) 1.7632(4) 0.1033(2) 0.0337(10) Uani 1 1 d . . .
H16 H 2.2952 1.8414 0.0867 0.040 Uiso 1 1 calc R . .
C17 C 2.1491(5) 1.7298(4) 0.0634(2) 0.0359(10) Uani 1 1 d . . .
H17 H 2.1304 1.7858 0.0198 0.043 Uiso 1 1 calc R . .
C18 C 2.0795(4) 1.6162(4) 0.08656(19) 0.0313(9) Uani 1 1 d . . .
H18 H 2.0105 1.5954 0.0595 0.038 Uiso 1 1 calc R . .
C19 C 2.0552(4) 1.6624(4) 0.32369(18) 0.0271(9) Uani 1 1 d . . .
C20 C 2.1863(4) 1.6263(4) 0.34844(19) 0.0298(9) Uani 1 1 d . . .
H20 H 2.2635 1.6807 0.3409 0.036 Uiso 1 1 calc R . .
C21 C 2.1860(4) 1.4971(4) 0.38621(18) 0.0268(8) Uani 1 1 d . . .
C22 C 1.9965(4) 1.7848(4) 0.2779(2) 0.0374(10) Uani 1 1 d . . .
H22A H 2.0541 1.8583 0.2785 0.056 Uiso 1 1 calc R . .
H22B H 1.9016 1.8035 0.2932 0.056 Uiso 1 1 calc R . .
H22C H 1.9949 1.7740 0.2317 0.056 Uiso 1 1 calc R . .
C23 C 2.3042(4) 1.4134(4) 0.4223(2) 0.0400(11) Uani 1 1 d . . .
H23A H 2.3862 1.4661 0.4179 0.060 Uiso 1 1 calc R . .
H23B H 2.3253 1.3388 0.4023 0.060 Uiso 1 1 calc R . .
H23C H 2.2788 1.3804 0.4704 0.060 Uiso 1 1 calc R . .
C24 C 2.2237(4) 1.0576(4) 0.40831(19) 0.0317(9) Uani 1 1 d . . .
C25 C 2.2253(5) 1.0341(4) 0.4787(2) 0.0379(11) Uani 1 1 d . . .
H25 H 2.2769 0.9655 0.5091 0.045 Uiso 1 1 calc R . .
C26 C 2.1386(4) 1.1287(4) 0.49534(18) 0.0316(9) Uani 1 1 d . . .
C27 C 2.2988(5) 0.9808(4) 0.3640(2) 0.0436(11) Uani 1 1 d . . .
H27A H 2.3847 1.0234 0.3457 0.065 Uiso 1 1 calc R . .
H27B H 2.2393 0.9781 0.3266 0.065 Uiso 1 1 calc R . .
H27C H 2.3215 0.8908 0.3908 0.065 Uiso 1 1 calc R . .
C28 C 2.1024(5) 1.1476(5) 0.5646(2) 0.0462(12) Uani 1 1 d . . .
H28A H 2.1485 1.0767 0.5990 0.069 Uiso 1 1 calc R . .
H28B H 2.0014 1.1455 0.5723 0.069 Uiso 1 1 calc R . .
H28C H 2.1336 1.2329 0.5678 0.069 Uiso 1 1 calc R . .
C29 C 1.7237(4) 1.2931(4) 0.41038(17) 0.0245(8) Uani 1 1 d . . .
C30 C 1.6569(4) 1.2363(4) 0.36775(18) 0.0272(9) Uani 1 1 d . . .
H30 H 1.5620 1.2152 0.3705 0.033 Uiso 1 1 calc R . .
C31 C 1.7567(4) 1.2157(4) 0.31938(18) 0.0244(8) Uani 1 1 d . . .
C32 C 1.6680(4) 1.3354(4) 0.47151(18) 0.0331(10) Uani 1 1 d . . .
H32A H 1.5759 1.3005 0.4842 0.050 Uiso 1 1 calc R . .
H32B H 1.6604 1.4319 0.4611 0.050 Uiso 1 1 calc R . .
H32C H 1.7311 1.3013 0.5093 0.050 Uiso 1 1 calc R . .
C33 C 1.7374(4) 1.1491(4) 0.26381(19) 0.0340(10) Uani 1 1 d . . .
H33A H 1.6918 1.0662 0.2824 0.051 Uiso 1 1 calc R . .
H33B H 1.8283 1.1307 0.2440 0.051 Uiso 1 1 calc R . .
H33C H 1.6796 1.2070 0.2287 0.051 Uiso 1 1 calc R . .
C34 C 2.2561(4) 1.2537(4) 0.25292(18) 0.0304(9) Uani 1 1 d . . .
O7 O 1.2795(4) 1.9486(4) 0.9154(2) 0.0769(12) Uani 1 1 d . . .
C70 C 1.4218(7) 1.9050(6) 0.9166(4) 0.103(3) Uani 1 1 d . . .
H70A H 1.4316 1.8126 0.9131 0.124 Uiso 1 1 calc R . .
H70B H 1.4638 1.9097 0.9593 0.124 Uiso 1 1 calc R . .
C71 C 1.4916(7) 1.9939(8) 0.8574(4) 0.093(2) Uani 1 1 d . . .
H71A H 1.5897 2.0051 0.8665 0.111 Uiso 1 1 calc R . .
H71B H 1.4873 1.9622 0.8159 0.111 Uiso 1 1 calc R . .
C72 C 1.4041(7) 2.1166(7) 0.8529(3) 0.089(2) Uani 1 1 d . . .
H72A H 1.4281 2.1609 0.8880 0.107 Uiso 1 1 calc R . .
H72B H 1.4134 2.1788 0.8076 0.107 Uiso 1 1 calc R . .
C73 C 1.2639(6) 2.0669(6) 0.8647(3) 0.0688(17) Uani 1 1 d . . .
H73A H 1.1989 2.1306 0.8800 0.083 Uiso 1 1 calc R . .
H73B H 1.2282 2.0508 0.8229 0.083 Uiso 1 1 calc R . .
B2 B 1.5983(5) 1.7043(5) 0.3392(2) 0.0324(11) Uani 1 1 d . . .
F20 F 1.5585(4) 1.6701(3) 0.40584(13) 0.0765(10) Uani 1 1 d . . .
F21 F 1.4890(3) 1.7024(3) 0.29887(14) 0.0591(8) Uani 1 1 d . . .
F22 F 1.6539(3) 1.8261(3) 0.32250(14) 0.0578(8) Uani 1 1 d . . .
F23 F 1.7011(3) 1.6117(3) 0.32735(14) 0.0538(7) Uani 1 1 d . . .

loop_
_atom_site_aniso_label
_atom_site_aniso_U_11
_atom_site_aniso_U_22
_atom_site_aniso_U_33
_atom_site_aniso_U_23
_atom_site_aniso_U_13
_atom_site_aniso_U_12
Rh1 0.02073(17) 0.02478(17) 0.02002(15) -0.00423(11) 0.00142(11) 0.00134(11)
P1 0.0223(5) 0.0226(5) 0.0197(5) -0.0061(4) 0.0013(4) 0.0010(4)
O1 0.0300(18) 0.057(2) 0.057(2) 0.0000(16) 0.0143(16) 0.0079(16)
B1 0.026(2) 0.026(2) 0.023(2) -0.0058(18) -0.0008(18) 0.0002(19)
N2 0.0203(17) 0.0278(18) 0.0275(17) -0.0073(14) -0.0005(14) -0.0001(15)
N1 0.0223(17) 0.0249(17) 0.0252(16) -0.0075(13) -0.0013(13) 0.0043(13)
N3 0.0276(18) 0.0263(17) 0.0204(16) -0.0026(13) -0.0009(13) 0.0027(14)
N4 0.0275(18) 0.0221(17) 0.0216(15) -0.0045(13) -0.0032(13) 0.0013(14)
N5 0.0225(17) 0.0227(16) 0.0182(14) -0.0049(12) 0.0024(12) 0.0008(13)
N6 0.0237(17) 0.0234(16) 0.0152(14) -0.0054(12) 0.0023(12) -0.0023(13)
C1 0.022(2) 0.0188(19) 0.0243(18) -0.0022(15) 0.0005(15) 0.0005(15)
C2 0.030(2) 0.033(2) 0.026(2) -0.0114(17) 0.0009(17) 0.0044(18)
C3 0.030(2) 0.042(3) 0.037(2) -0.0126(19) 0.0027(19) 0.009(2)
C4 0.022(2) 0.045(3) 0.040(2) -0.005(2) -0.0014(18) 0.0041(19)
C5 0.032(2) 0.040(3) 0.033(2) -0.0096(19) -0.0067(18) -0.0014(19)
C6 0.028(2) 0.035(2) 0.0221(19) -0.0104(16) 0.0007(16) 0.0006(18)
C7 0.024(2) 0.026(2) 0.0224(19) -0.0064(16) -0.0012(15) 0.0042(16)
C8 0.046(3) 0.033(2) 0.056(3) -0.023(2) 0.020(2) -0.006(2)
C9 0.046(3) 0.037(3) 0.066(3) -0.029(2) 0.010(2) 0.002(2)
C10 0.062(3) 0.050(3) 0.034(2) -0.023(2) 0.001(2) 0.019(3)
C11 0.069(3) 0.041(3) 0.028(2) -0.008(2) 0.021(2) 0.010(2)
C12 0.050(3) 0.029(2) 0.032(2) -0.0059(18) 0.012(2) 0.005(2)
C13 0.024(2) 0.025(2) 0.0231(18) -0.0072(15) 0.0029(15) 0.0019(16)
C14 0.027(2) 0.028(2) 0.0255(19) -0.0075(16) 0.0031(16) 0.0008(17)
C15 0.029(2) 0.031(2) 0.039(2) -0.0118(19) -0.0035(18) -0.0003(18)
C16 0.032(2) 0.024(2) 0.042(2) -0.0048(18) 0.0085(19) -0.0023(18)
C17 0.044(3) 0.026(2) 0.033(2) -0.0005(18) 0.0000(19) -0.002(2)
C18 0.037(2) 0.028(2) 0.030(2) -0.0086(17) -0.0087(18) -0.0003(18)
C19 0.026(2) 0.028(2) 0.028(2) -0.0080(16) 0.0062(16) -0.0011(17)
C20 0.024(2) 0.029(2) 0.039(2) -0.0135(18) 0.0048(17) -0.0067(17)
C21 0.023(2) 0.031(2) 0.029(2) -0.0134(17) 0.0004(16) -0.0010(17)
C22 0.034(2) 0.033(2) 0.041(2) -0.0013(19) 0.0052(19) 0.0005(19)
C23 0.029(2) 0.044(3) 0.049(3) -0.015(2) -0.008(2) 0.000(2)
C24 0.033(2) 0.026(2) 0.034(2) -0.0034(17) -0.0070(18) 0.0048(18)
C25 0.048(3) 0.029(2) 0.030(2) 0.0022(18) -0.012(2) 0.010(2)
C26 0.036(2) 0.032(2) 0.025(2) -0.0025(17) -0.0084(17) 0.0024(19)
C27 0.054(3) 0.031(2) 0.043(3) -0.008(2) -0.002(2) 0.015(2)
C28 0.053(3) 0.058(3) 0.026(2) -0.008(2) -0.004(2) 0.005(2)
C29 0.024(2) 0.024(2) 0.0211(18) 0.0016(15) 0.0016(15) 0.0036(16)
C30 0.019(2) 0.032(2) 0.027(2) -0.0018(17) 0.0028(16) -0.0038(17)
C31 0.027(2) 0.023(2) 0.0228(18) -0.0035(15) -0.0024(16) -0.0024(16)
C32 0.031(2) 0.041(2) 0.026(2) -0.0058(18) 0.0063(17) 0.0022(19)
C33 0.036(2) 0.037(2) 0.033(2) -0.0126(18) 0.0020(18) -0.013(2)
C34 0.032(2) 0.031(2) 0.024(2) -0.0004(16) -0.0004(17) 0.0055(18)
O7 0.074(3) 0.057(3) 0.095(3) -0.013(2) 0.026(2) -0.012(2)
C70 0.077(5) 0.050(4) 0.166(7) -0.002(4) 0.016(5) 0.005(4)
C71 0.050(4) 0.151(7) 0.110(5) -0.089(5) 0.023(4) -0.036(4)
C72 0.089(5) 0.097(6) 0.067(4) 0.004(4) 0.014(4) -0.025(5)
C73 0.071(4) 0.089(5) 0.052(3) -0.031(3) -0.006(3) 0.008(4)
B2 0.032(3) 0.032(3) 0.032(3) -0.007(2) 0.009(2) 0.000(2)
F20 0.113(3) 0.073(2) 0.0366(16) -0.0069(14) 0.0278(16) -0.0006(19)
F21 0.0251(14) 0.084(2) 0.0667(18) -0.0160(16) -0.0052(13) -0.0031(14)
F22 0.0606(19) 0.0404(16) 0.0711(19) -0.0101(14) 0.0034(15) -0.0138(14)
F23 0.0310(15) 0.0593(18) 0.0743(19) -0.0265(15) -0.0028(13) 0.0135(13)

loop_
_atom_type_symbol
_atom_type_description
_atom_type_scat_dispersion_real
_atom_type_scat_dispersion_imag
_atom_type_scat_source
C C 0.0033 0.0016 'International Tables Vol C Tables 4.2.6.8 and 6.1.1.4'
H H 0.0000 0.0000 'International Tables Vol C Tables 4.2.6.8 and 6.1.1.4'
B B 0.0013 0.0007 'International Tables Vol C Tables 4.2.6.8 and 6.1.1.4'
N N 0.0061 0.0033 'International Tables Vol C Tables 4.2.6.8 and 6.1.1.4'
O O 0.0106 0.0060 'International Tables Vol C Tables 4.2.6.8 and 6.1.1.4'
F F 0.0171 0.0103 'International Tables Vol C Tables 4.2.6.8 and 6.1.1.4'
P P 0.1023 0.0942 'International Tables Vol C Tables 4.2.6.8 and 6.1.1.4'
Rh Rh -1.1178 0.9187 'International Tables Vol C Tables 4.2.6.8 and 6.1.1.4'

loop_
_geom_angle_atom_site_label_1
_geom_angle_atom_site_label_2
_geom_angle_atom_site_label_3
_geom_angle
_geom_angle_site_symmetry_1
_geom_angle_site_symmetry_3
_geom_angle_publ_flag
C34 Rh1 N4 91.52(14) . . ?
C34 Rh1 N6 175.42(14) . . ?
N4 Rh1 N6 83.95(12) . . ?
C34 Rh1 P1 85.08(12) . . ?
N4 Rh1 P1 176.02(9) . . ?
N6 Rh1 P1 99.48(8) . . ?
C34 Rh1 B1 125.35(15) . . ?
N4 Rh1 B1 51.43(11) . . ?
N6 Rh1 B1 51.79(11) . . ?
P1 Rh1 B1 129.49(8) . . ?
C34 Rh1 N2 114.83(14) . . ?
N4 Rh1 N2 88.85(10) . . ?
N6 Rh1 N2 65.87(10) . . ?
P1 Rh1 N2 90.72(6) . . ?
B1 Rh1 N2 42.14(9) . . ?
C13 P1 C1 102.00(17) . . ?
C13 P1 C7 104.15(17) . . ?
C1 P1 C7 103.54(16) . . ?
C13 P1 Rh1 113.90(12) . . ?
C1 P1 Rh1 120.68(12) . . ?
C7 P1 Rh1 110.83(12) . . ?
N3 B1 N5 110.0(3) . . ?
N3 B1 N1 109.4(3) . . ?
N5 B1 N1 108.0(3) . . ?
N3 B1 Rh1 67.59(18) . . ?
N5 B1 Rh1 68.29(18) . . ?
N1 B1 Rh1 74.94(19) . . ?
C19 N2 N1 111.0(3) . . ?
C19 N2 Rh1 116.5(2) . . ?
N1 N2 Rh1 58.52(18) . . ?
C21 N1 N2 106.7(3) . . ?
C21 N1 B1 132.6(3) . . ?
N2 N1 B1 119.4(3) . . ?
C26 N3 N4 108.5(3) . . ?
C26 N3 B1 129.7(3) . . ?
N4 N3 B1 121.8(3) . . ?
C24 N4 N3 107.5(3) . . ?
C24 N4 Rh1 133.3(3) . . ?
N3 N4 Rh1 119.2(2) . . ?
C29 N5 N6 108.7(3) . . ?
C29 N5 B1 128.2(3) . . ?
N6 N5 B1 120.1(3) . . ?
C31 N6 N5 106.7(3) . . ?
C31 N6 Rh1 134.9(2) . . ?
N5 N6 Rh1 118.3(2) . . ?
C6 C1 C2 118.6(3) . . ?
C6 C1 P1 123.3(3) . . ?
C2 C1 P1 118.1(3) . . ?
C3 C2 C1 119.9(4) . . ?
C4 C3 C2 121.4(4) . . ?
C3 C4 C5 119.5(4) . . ?
C4 C5 C6 120.0(4) . . ?
C5 C6 C1 120.6(4) . . ?
C12 C7 C8 118.1(4) . . ?
C12 C7 P1 124.6(3) . . ?
C8 C7 P1 117.3(3) . . ?
C7 C8 C9 121.2(4) . . ?
C10 C9 C8 120.2(4) . . ?
C9 C10 C11 119.3(4) . . ?
C10 C11 C12 121.1(4) . . ?
C7 C12 C11 120.1(4) . . ?
C14 C13 C18 118.5(4) . . ?
C14 C13 P1 120.9(3) . . ?
C18 C13 P1 120.6(3) . . ?
C15 C14 C13 120.8(3) . . ?
C14 C15 C16 119.7(4) . . ?
C17 C16 C15 120.1(4) . . ?
C18 C17 C16 120.3(4) . . ?
C17 C18 C13 120.4(4) . . ?
N2 C19 C20 106.1(3) . . ?
N2 C19 C22 121.8(4) . . ?
C20 C19 C22 132.1(4) . . ?
C19 C20 C21 108.0(4) . . ?
N1 C21 C20 108.2(3) . . ?
N1 C21 C23 123.7(4) . . ?
C20 C21 C23 128.1(4) . . ?
N4 C24 C25 108.9(4) . . ?
N4 C24 C27 122.5(3) . . ?
C25 C24 C27 128.5(4) . . ?
C26 C25 C24 106.6(3) . . ?
N3 C26 C25 108.4(3) . . ?
N3 C26 C28 123.3(4) . . ?
C25 C26 C28 128.2(4) . . ?
N5 C29 C30 108.2(3) . . ?
N5 C29 C32 122.4(3) . . ?
C30 C29 C32 129.4(3) . . ?
C29 C30 C31 106.2(3) . . ?
N6 C31 C30 110.2(3) . . ?
N6 C31 C33 122.8(3) . . ?
C30 C31 C33 126.9(4) . . ?
O1 C34 Rh1 178.3(4) . . ?
C73 O7 C70 108.1(5) . . ?
O7 C70 C71 106.8(6) . . ?
C72 C71 C70 99.6(5) . . ?
C73 C72 C71 102.1(6) . . ?
O7 C73 C72 104.8(5) . . ?
F20 B2 F21 110.7(4) . . ?
F20 B2 F22 110.6(4) . . ?
F21 B2 F22 110.7(4) . . ?
F20 B2 F23 108.9(4) . . ?
F21 B2 F23 107.6(4) . . ?
F22 B2 F23 108.1(4) . . ?

loop_
_geom_bond_atom_site_label_1
_geom_bond_atom_site_label_2
_geom_bond_distance
_geom_bond_site_symmetry_2
_geom_bond_publ_flag
Rh1 C34 1.823(4) . ?
Rh1 N4 2.092(3) . ?
Rh1 N6 2.107(3) . ?
Rh1 P1 2.2646(10) . ?
Rh1 B1 3.245(4) . ?
Rh1 N2 3.713(3) . ?
P1 C13 1.823(4) . ?
P1 C1 1.829(4) . ?
P1 C7 1.834(4) . ?
O1 C34 1.144(5) . ?
B1 N3 1.525(5) . ?
B1 N5 1.543(5) . ?
B1 N1 1.579(5) . ?
N2 C19 1.337(5) . ?
N2 N1 1.359(4) . ?
N1 C21 1.343(5) . ?
N3 C26 1.355(4) . ?
N3 N4 1.378(4) . ?
N4 C24 1.336(5) . ?
N5 C29 1.357(5) . ?
N5 N6 1.402(4) . ?
N6 C31 1.324(5) . ?
C1 C6 1.396(5) . ?
C1 C2 1.400(5) . ?
C2 C3 1.375(5) . ?
C3 C4 1.374(6) . ?
C4 C5 1.381(6) . ?
C5 C6 1.387(5) . ?
C7 C12 1.377(5) . ?
C7 C8 1.380(5) . ?
C8 C9 1.386(6) . ?
C9 C10 1.359(6) . ?
C10 C11 1.362(6) . ?
C11 C12 1.389(6) . ?
C13 C14 1.391(5) . ?
C13 C18 1.400(5) . ?
C14 C15 1.380(5) . ?
C15 C16 1.383(5) . ?
C16 C17 1.381(6) . ?
C17 C18 1.371(5) . ?
C19 C20 1.373(5) . ?
C19 C22 1.478(5) . ?
C20 C21 1.378(5) . ?
C21 C23 1.492(5) . ?
C24 C25 1.395(5) . ?
C24 C27 1.499(6) . ?
C25 C26 1.361(6) . ?
C26 C28 1.504(5) . ?
C29 C30 1.373(5) . ?
C29 C32 1.499(5) . ?
C30 C31 1.400(5) . ?
C31 C33 1.500(5) . ?
O7 C73 1.404(7) . ?
O7 C70 1.419(7) . ?
C70 C71 1.490(9) . ?
C71 C72 1.482(9) . ?
C72 C73 1.467(8) . ?
B2 F20 1.362(5) . ?
B2 F21 1.366(5) . ?
B2 F22 1.372(5) . ?
B2 F23 1.405(5) . ?

loop_
_geom_torsion_atom_site_label_1
_geom_torsion_atom_site_label_2
_geom_torsion_atom_site_label_3
_geom_torsion_atom_site_label_4
_geom_torsion
_geom_torsion_site_symmetry_1
_geom_torsion_site_symmetry_2
_geom_torsion_site_symmetry_3
_geom_torsion_site_symmetry_4
_geom_torsion_publ_flag
Rh1 B1 N1 N2 94.6(3) . . . . ?
